data_7219074
loop_
_publ_author_name
'Dong, Ruoting'
'Chen, Xinli'
'Li, Qianhong'
'Hu, Mingyuan'
'Huang, Lanfen'
'Li, Chuwen'
'Shen, Moyuan'
'Deng, Hong'

_publ_section_title
;
 ((1H-tetrazol-5-yl) methyl) pyridine-based metal coordination complexes:
 in situ tetrazole synthesis, crystal structures, luminescence properties
;
_journal_issue 6
_journal_name_full CrystEngComm
_journal_page_first 1305
_journal_paper_doi 10.1039/C4CE01981D
_journal_volume 17
_journal_year 2015
_chemical_formula_sum 'C7 H6 Cl N5 Zn'
_chemical_formula_weight 260.99
_chemical_name_systematic
;
?
;
_space_group_IT_number 14
_symmetry_space_group_name_Hall '-P 2yn'
_symmetry_space_group_name_H-M 'P 1 21/n 1'
_atom_sites_solution_hydrogens geom
_atom_sites_solution_primary direct
_atom_sites_solution_secondary difmap
_audit_creation_method SHELXL-97
_audit_update_record
;
2010-07-30 deposited with the CCDC.
2014-12-15 downloaded from the CCDC.
;
_cell_angle_alpha 90.00
_cell_angle_beta 94.2840(10)
_cell_angle_gamma 90.00
_cell_formula_units_Z 4
_cell_length_a 8.8772(7)
_cell_length_b 9.1848(7)
_cell_length_c 12.0335(10)
_cell_measurement_temperature 273(2)
_cell_volume 978.41(13)
_computing_structure_refinement 'SHELXL-97 (Sheldrick, 1997)'
_computing_structure_solution 'SHELXS-97 (Sheldrick, 1990)'
_diffrn_ambient_temperature 273(2)
_diffrn_measured_fraction_theta_full 0.999
_diffrn_measured_fraction_theta_max 0.999
_diffrn_radiation_monochromator graphite
_diffrn_radiation_source 'fine-focus sealed tube'
_diffrn_radiation_type MoK\a
_diffrn_radiation_wavelength 0.71073
_diffrn_reflns_av_R_equivalents 0.0210
_diffrn_reflns_av_sigmaI/netI 0.0248
_diffrn_reflns_limit_h_max 10
_diffrn_reflns_limit_h_min -10
_diffrn_reflns_limit_k_max 11
_diffrn_reflns_limit_k_min -10
_diffrn_reflns_limit_l_max 14
_diffrn_reflns_limit_l_min -7
_diffrn_reflns_number 4847
_diffrn_reflns_theta_full 25.20
_diffrn_reflns_theta_max 25.20
_diffrn_reflns_theta_min 2.76
_exptl_absorpt_coefficient_mu 2.747
_exptl_absorpt_correction_T_max 0.5352
_exptl_absorpt_correction_T_min 0.4062
_exptl_crystal_density_diffrn 1.772
_exptl_crystal_density_method 'not measured'
_exptl_crystal_F_000 520
_exptl_crystal_size_max 0.40
_exptl_crystal_size_mid 0.36
_exptl_crystal_size_min 0.26
_refine_diff_density_max 2.054
_refine_diff_density_min -1.460
_refine_diff_density_rms 0.141
_refine_ls_extinction_method none
_refine_ls_goodness_of_fit_ref 1.097
_refine_ls_hydrogen_treatment mixed
_refine_ls_matrix_type full
_refine_ls_number_parameters 127
_refine_ls_number_reflns 1764
_refine_ls_number_restraints 0
_refine_ls_restrained_S_all 1.097
_refine_ls_R_factor_all 0.0632
_refine_ls_R_factor_gt 0.0545
_refine_ls_shift/su_max 0.000
_refine_ls_shift/su_mean 0.000
_refine_ls_structure_factor_coef Fsqd
_refine_ls_weighting_details 'calc w=1/[\s^2^(Fo^2^)+(0.0933P)^2^+4.0960P] where P=(Fo^2^+2Fc^2^)/3'
_refine_ls_weighting_scheme calc
_refine_ls_wR_factor_gt 0.1652
_refine_ls_wR_factor_ref 0.1727
_reflns_number_gt 1507
_reflns_number_total 1764
_reflns_threshold_expression >2sigma(I)
_cod_data_source_file c4ce01981d2.cif
_cod_data_source_block cc2
_cod_depositor_comments 'Adding full bibliography for 7219071--7219076.cif.'
_cod_database_code 7219074

loop_
_symmetry_equiv_pos_as_xyz
'x, y, z'
'-x+1/2, y+1/2, -z+1/2'
'-x, -y, -z'
'x-1/2, -y-1/2, z-1/2'

loop_
_atom_site_label
_atom_site_type_symbol
_atom_site_fract_x
_atom_site_fract_y
_atom_site_fract_z
_atom_site_U_iso_or_equiv
_atom_site_adp_type
_atom_site_occupancy
_atom_site_symmetry_multiplicity
_atom_site_calc_flag
_atom_site_refinement_flags
Zn1 Zn 0.16451(7) 0.26622(8) 0.58952(6) 0.0345(3) Uani 1 1 d .
C7 C 0.2059(6) 0.5347(6) 0.7386(5) 0.0308(12) Uani 1 1 d .
C6 C 0.0407(6) 0.5660(7) 0.7462(5) 0.0351(13) Uani 1 1 d .
H6A H 0.0301 0.6666 0.7686 0.042 Uiso 1 1 calc R
H6B H -0.0100 0.5557 0.6723 0.042 Uiso 1 1 calc R
C2 C 0.0283(7) 0.3632(7) 0.8913(5) 0.0371(13) Uani 1 1 d .
H2 H 0.1304 0.3425 0.8880 0.045 Uiso 1 1 calc R
C3 C -0.0391(6) 0.4715(6) 0.8251(5) 0.0317(12) Uani 1 1 d .
N2 N 0.2588(5) 0.4332(5) 0.6742(4) 0.0345(11) Uani 1 1 d .
N3 N 0.4122(6) 0.4407(6) 0.6892(4) 0.0408(12) Uani 1 1 d .
C1 C -0.0577(7) 0.2854(7) 0.9629(5) 0.0393(14) Uani 1 1 d .
H1 H -0.0117 0.2114 1.0060 0.047 Uiso 1 1 calc R
C4 C -0.1920(7) 0.4967(8) 0.8339(6) 0.0471(16) Uani 1 1 d .
H4 H -0.2427 0.5670 0.7898 0.057 Uiso 1 1 calc R
C5 C -0.2676(7) 0.4163(8) 0.9089(6) 0.0475(16) Uani 1 1 d .
H5 H -0.3694 0.4360 0.9152 0.057 Uiso 1 1 calc R
N1 N -0.2035(5) 0.3130(6) 0.9720(4) 0.0370(11) Uani 1 1 d .
N5 N 0.3198(5) 0.6047(5) 0.7931(4) 0.0330(11) Uani 1 1 d .
N4 N 0.4481(6) 0.5428(6) 0.7604(5) 0.0416(12) Uani 1 1 d .
Cl1 Cl -0.0740(3) 0.2883(3) 0.5241(2) 0.0883(8) Uani 1 1 d .

loop_
_atom_site_aniso_label
_atom_site_aniso_U_11
_atom_site_aniso_U_22
_atom_site_aniso_U_33
_atom_site_aniso_U_23
_atom_site_aniso_U_13
_atom_site_aniso_U_12
Zn1 0.0333(5) 0.0388(5) 0.0317(4) -0.0021(3) 0.0050(3) 0.0021(3)
C7 0.032(3) 0.030(3) 0.031(3) 0.007(2) 0.007(2) 0.002(2)
C6 0.032(3) 0.036(3) 0.037(3) 0.004(3) 0.007(2) 0.002(2)
C2 0.035(3) 0.041(3) 0.037(3) 0.003(3) 0.008(2) 0.008(3)
C3 0.031(3) 0.036(3) 0.028(3) -0.001(2) 0.003(2) -0.002(2)
N2 0.031(2) 0.037(3) 0.036(3) -0.002(2) 0.007(2) 0.000(2)
N3 0.034(3) 0.041(3) 0.049(3) -0.004(2) 0.008(2) 0.003(2)
C1 0.042(3) 0.043(3) 0.033(3) 0.006(3) 0.010(3) 0.009(3)
C4 0.034(3) 0.062(4) 0.046(4) 0.023(3) 0.008(3) 0.009(3)
C5 0.028(3) 0.067(4) 0.048(4) 0.015(3) 0.008(3) 0.005(3)
N1 0.034(3) 0.042(3) 0.035(3) 0.006(2) 0.009(2) -0.003(2)
N5 0.030(2) 0.035(3) 0.035(3) 0.000(2) 0.008(2) 0.002(2)
N4 0.032(3) 0.041(3) 0.052(3) -0.001(3) 0.005(2) 0.002(2)
Cl1 0.0869(17) 0.1050(19) 0.0696(15) 0.0193(13) -0.0159(13) -0.0192(14)

loop_
_atom_type_symbol
_atom_type_description
_atom_type_scat_dispersion_real
_atom_type_scat_dispersion_imag
_atom_type_scat_source
C C 0.0033 0.0016 'International Tables Vol C Tables 4.2.6.8 and 6.1.1.4'
H H 0.0000 0.0000 'International Tables Vol C Tables 4.2.6.8 and 6.1.1.4'
N N 0.0061 0.0033 'International Tables Vol C Tables 4.2.6.8 and 6.1.1.4'
Zn Zn 0.2839 1.4301 'International Tables Vol C Tables 4.2.6.8 and 6.1.1.4'
Cl Cl 0.1484 0.1585 'International Tables Vol C Tables 4.2.6.8 and 6.1.1.4'

loop_
_geom_angle_atom_site_label_1
_geom_angle_atom_site_label_2
_geom_angle_atom_site_label_3
_geom_angle
_geom_angle_site_symmetry_1
_geom_angle_site_symmetry_3
N2 Zn1 N1 112.9(2) . 4_665
N2 Zn1 N5 101.59(19) . 2_546
N1 Zn1 N5 102.0(2) 4_665 2_546
N2 Zn1 Cl1 117.79(16) . .
N1 Zn1 Cl1 111.75(17) 4_665 .
N5 Zn1 Cl1 109.03(15) 2_546 .
N2 C7 N5 109.9(5) . .
N2 C7 C6 124.1(5) . .
N5 C7 C6 126.0(5) . .
C3 C6 C7 115.8(5) . .
C3 C6 H6A 108.3 . .
C7 C6 H6A 108.3 . .
C3 C6 H6B 108.3 . .
C7 C6 H6B 108.3 . .
H6A C6 H6B 107.4 . .
C3 C2 C1 119.5(5) . .
C3 C2 H2 120.3 . .
C1 C2 H2 120.3 . .
C2 C3 C4 117.4(5) . .
C2 C3 C6 125.1(5) . .
C4 C3 C6 117.5(5) . .
C7 N2 N3 106.4(5) . .
C7 N2 Zn1 133.6(4) . .
N3 N2 Zn1 119.0(4) . .
N4 N3 N2 108.6(5) . .
N1 C1 C2 122.4(6) . .
N1 C1 H1 118.8 . .
C2 C1 H1 118.8 . .
C5 C4 C3 119.1(6) . .
C5 C4 H4 120.4 . .
C3 C4 H4 120.4 . .
N1 C5 C4 123.5(6) . .
N1 C5 H5 118.2 . .
C4 C5 H5 118.2 . .
C5 N1 C1 118.1(5) . .
C5 N1 Zn1 114.3(4) . 4_566
C1 N1 Zn1 127.0(4) . 4_566
C7 N5 N4 106.2(5) . .
C7 N5 Zn1 134.5(4) . 2_556
N4 N5 Zn1 119.2(4) . 2_556
N3 N4 N5 109.0(5) . .

loop_
_geom_bond_atom_site_label_1
_geom_bond_atom_site_label_2
_geom_bond_distance
_geom_bond_site_symmetry_2
Zn1 N2 1.991(5) .
Zn1 N1 2.037(5) 4_665
Zn1 N5 2.046(5) 2_546
Zn1 Cl1 2.212(3) .
C7 N2 1.322(7) .
C7 N5 1.329(7) .
C7 C6 1.504(8) .
C6 C3 1.503(8) .
C6 H6A 0.9700 .
C6 H6B 0.9700 .
C2 C3 1.382(8) .
C2 C1 1.391(9) .
C2 H2 0.9300 .
C3 C4 1.389(8) .
N2 N3 1.362(7) .
N3 N4 1.294(8) .
C1 N1 1.331(8) .
C1 H1 0.9300 .
C4 C5 1.379(9) .
C4 H4 0.9300 .
C5 N1 1.318(8) .
C5 H5 0.9300 .
N1 Zn1 2.037(5) 4_566
N5 N4 1.357(7) .
N5 Zn1 2.046(5) 2_556
